data_2022853
loop_
_publ_author_name
'Huseynov, Elnur Z.'
'Akkurt, Mehmet'
'Brito, Ivan'
'Bhattarai, Ajaya'
'Rzayev, Rovnag M.'
'Asadov, Khammed A.'
'Maharramov, Abel M.'

_publ_section_title
;
 Crystal structure and Hirshfeld surface analysis of
 1-(2-amino-4-methyl-1,3-thiazol-5-yl)ethan-1-one
;
_journal_coeditor_code VM2288
_journal_issue 10
_journal_name_full 'Acta Crystallographica Section E Crystallographic Communications'
_journal_paper_doi 10.1107/S2056989023007181
_journal_volume 79
_journal_year 2023
_chemical_formula_iupac 'C6 H8 N2 O S'
_chemical_formula_moiety 'C6 H8 N2 O S'
_chemical_formula_sum 'C6 H8 N2 O S'
_chemical_formula_weight 156.20
_chemical_name_systematic
;
1-(2-Amino-4-methyl-1,3-thiazol-5-yl)ethan-1-one
;
_space_group_crystal_system monoclinic
_space_group_IT_number 14
_space_group_name_Hall '-P 2ybc'
_space_group_name_H-M_alt 'P 1 21/c 1'
_atom_sites_solution_hydrogens geom
_audit_creation_method SHELXL-2018/3
_cell_angle_alpha 90
_cell_angle_beta 94.421(7)
_cell_angle_gamma 90
_cell_formula_units_Z 4
_cell_length_a 6.7445(15)
_cell_length_b 13.498(3)
_cell_length_c 8.010(2)
_cell_measurement_reflns_used 2051
_cell_measurement_temperature 296(2)
_cell_measurement_theta_max 26.438
_cell_measurement_theta_min 2.964
_cell_volume 727.0(3)
_computing_cell_refinement
;
SAINT V8.40B (Bruker, 2016)
;
_computing_data_collection
;
APEX2 (Bruker, 2016)
;
_computing_data_reduction
;
SAINT V8.40B (Bruker, 2016)
;
_computing_molecular_graphics
;
ORTEP-3 for Windows (Farrugia, 2012)
;
_computing_publication_material
;
PLATON (Spek, 2020)
;
_computing_structure_refinement
;
<i>SHELXL2018/3</i> (Sheldrick, 2015b)
;
_computing_structure_solution
;
<i>SHELXT2018/2</i> (Sheldrick, 2015a)
;
_diffrn_ambient_temperature 296(2)
_diffrn_measured_fraction_theta_full 0.999
_diffrn_measured_fraction_theta_max 0.997
_diffrn_measurement_device_type 'Bruker APEXII CCD'
_diffrn_measurement_method '\f and \w scans'
_diffrn_radiation_type MoK\a
_diffrn_radiation_wavelength 0.71073
_diffrn_reflns_av_R_equivalents 0.1444
_diffrn_reflns_av_unetI/netI 0.0640
_diffrn_reflns_limit_h_max 8
_diffrn_reflns_limit_h_min -8
_diffrn_reflns_limit_k_max 16
_diffrn_reflns_limit_k_min -16
_diffrn_reflns_limit_l_max 10
_diffrn_reflns_limit_l_min -10
_diffrn_reflns_number 14701
_diffrn_reflns_theta_full 25.242
_diffrn_reflns_theta_max 26.438
_diffrn_reflns_theta_min 2.964
_exptl_absorpt_coefficient_mu 0.373
_exptl_absorpt_correction_T_max 0.7454
_exptl_absorpt_correction_T_min 0.6489
_exptl_absorpt_correction_type multi-scan
_exptl_absorpt_process_details
;
(SADABS; Krause <i>et al.</i>,  2015
;
_exptl_crystal_colour colourless
_exptl_crystal_density_diffrn 1.427
_exptl_crystal_description prism
_exptl_crystal_F_000 328
_exptl_crystal_size_max 0.60
_exptl_crystal_size_mid 0.45
_exptl_crystal_size_min 0.35
_refine_diff_density_max 0.287
_refine_diff_density_min -0.275
_refine_ls_extinction_method none
_refine_ls_goodness_of_fit_ref 1.041
_refine_ls_hydrogen_treatment constr
_refine_ls_matrix_type full
_refine_ls_number_parameters 93
_refine_ls_number_reflns 1492
_refine_ls_number_restraints 0
_refine_ls_restrained_S_all 1.041
_refine_ls_R_factor_all 0.1025
_refine_ls_R_factor_gt 0.0496
_refine_ls_shift/su_max 0.000
_refine_ls_shift/su_mean 0.000
_refine_ls_structure_factor_coef Fsqd
_refine_ls_weighting_details 'w=1/[\s^2^(Fo^2^)+(0.0616P)^2^+0.4474P] where P=(Fo^2^+2Fc^2^)/3'
_refine_ls_weighting_scheme calc
_refine_ls_wR_factor_gt 0.1161
_refine_ls_wR_factor_ref 0.1416
_reflns_number_gt 940
_reflns_number_total 1492
_reflns_threshold_expression 'I > 2\s(I)'
_cod_data_source_file vm2288sup1.cif
_cod_data_source_block I
_cod_original_cell_volume 727.1(3)
_cod_original_sg_symbol_H-M 'P 21/c'
_cod_database_code 2022853
_shelx_space_group_comment
;
The symmetry employed for this shelxl refinement is uniquely defined
by the following loop, which should always be used as a source of
symmetry information in preference to the above space-group names.
They are only intended as comments.
;

loop_
_space_group_symop_operation_xyz
'x, y, z'
'-x, y+1/2, -z+1/2'
'-x, -y, -z'
'x, -y-1/2, z-1/2'

loop_
_atom_site_type_symbol
_atom_site_label
_atom_site_fract_x
_atom_site_fract_y
_atom_site_fract_z
_atom_site_U_iso_or_equiv
_atom_site_adp_type
_atom_site_calc_flag
_atom_site_occupancy
_atom_site_disorder_assembly
_atom_site_disorder_group
C C1 0.5920(5) 0.7303(2) 0.4486(4) 0.0354(8) Uani d 1 . .
C C2 0.7302(5) 0.5848(2) 0.4036(4) 0.0356(8) Uani d 1 . .
C C3 0.7583(5) 0.7636(2) 0.3769(4) 0.0349(8) Uani d 1 . .
C C4 0.4274(5) 0.7905(3) 0.5084(5) 0.0446(9) Uani d 1 . .
H H4A 0.356539 0.822440 0.414759 0.067 Uiso calc 1 . .
H H4B 0.480953 0.839710 0.585759 0.067 Uiso calc 1 . .
H H4C 0.338231 0.748209 0.563299 0.067 Uiso calc 1 . .
C C5 0.8348(5) 0.8605(3) 0.3393(4) 0.0408(9) Uani d 1 . .
C C6 0.7269(6) 0.9538(3) 0.3790(5) 0.0567(11) Uani d 1 . .
H H6A 0.718170 0.958584 0.497742 0.085 Uiso calc 1 . .
H H6B 0.595477 0.952624 0.323674 0.085 Uiso calc 1 . .
H H6C 0.798079 1.010036 0.340806 0.085 Uiso calc 1 . .
N N1 0.5761(4) 0.62959(19) 0.4631(4) 0.0359(7) Uani d 1 . .
N N2 0.7505(4) 0.4865(2) 0.4051(4) 0.0498(9) Uani d 1 . .
H H1A 0.661573 0.449933 0.445684 0.060 Uiso calc 1 . .
H H1B 0.852593 0.459698 0.365376 0.060 Uiso calc 1 . .
S S1 0.90402(13) 0.66254(6) 0.32437(12) 0.0412(3) Uani d 1 . .
O O1 0.9925(4) 0.8657(2) 0.2713(4) 0.0571(8) Uani d 1 . .

loop_
_atom_site_aniso_label
_atom_site_aniso_U_11
_atom_site_aniso_U_22
_atom_site_aniso_U_33
_atom_site_aniso_U_12
_atom_site_aniso_U_13
_atom_site_aniso_U_23
C1 0.0349(18) 0.0323(17) 0.039(2) 0.0005(15) 0.0045(15) -0.0011(15)
C2 0.0348(18) 0.0287(16) 0.044(2) 0.0034(14) 0.0063(15) 0.0031(15)
C3 0.0343(18) 0.0308(17) 0.040(2) -0.0023(14) 0.0035(15) 0.0009(15)
C4 0.042(2) 0.0320(18) 0.061(2) 0.0032(16) 0.0105(18) -0.0005(17)
C5 0.0410(19) 0.0351(19) 0.046(2) -0.0044(15) 0.0016(17) 0.0066(15)
C6 0.066(3) 0.0313(19) 0.075(3) 0.0012(19) 0.015(2) 0.0054(19)
N1 0.0318(14) 0.0294(14) 0.0476(18) -0.0007(11) 0.0093(13) 0.0001(13)
N2 0.0450(18) 0.0295(16) 0.078(2) 0.0006(13) 0.0263(17) 0.0004(15)
S1 0.0371(5) 0.0341(5) 0.0547(6) 0.0002(4) 0.0172(4) 0.0035(4)
O1 0.0474(16) 0.0460(16) 0.080(2) -0.0083(12) 0.0182(15) 0.0148(14)

loop_
_atom_type_symbol
_atom_type_description
_atom_type_scat_dispersion_real
_atom_type_scat_dispersion_imag
_atom_type_scat_source
C C 0.0033 0.0016 'International Tables Vol C Tables 4.2.6.8 and 6.1.1.4'
H H 0.0000 0.0000 'International Tables Vol C Tables 4.2.6.8 and 6.1.1.4'
N N 0.0061 0.0033 'International Tables Vol C Tables 4.2.6.8 and 6.1.1.4'
S S 0.1246 0.1234 'International Tables Vol C Tables 4.2.6.8 and 6.1.1.4'
O O 0.0106 0.0060 'International Tables Vol C Tables 4.2.6.8 and 6.1.1.4'

loop_
_geom_angle_atom_site_label_1
_geom_angle_atom_site_label_2
_geom_angle_atom_site_label_3
_geom_angle_site_symmetry_1
_geom_angle_site_symmetry_3
_geom_angle
_geom_angle_publ_flag
N1 C1 C3 . . 115.6(3) ?
N1 C1 C4 . . 116.8(3) ?
C3 C1 C4 . . 127.6(3) ?
N1 C2 N2 . . 122.3(3) ?
N1 C2 S1 . . 115.4(2) ?
N2 C2 S1 . . 122.3(2) ?
C1 C3 C5 . . 134.3(3) ?
C1 C3 S1 . . 109.7(2) ?
C5 C3 S1 . . 116.0(2) ?
C1 C4 H4A . . 109.5 ?
C1 C4 H4B . . 109.5 ?
H4A C4 H4B . . 109.5 ?
C1 C4 H4C . . 109.5 ?
H4A C4 H4C . . 109.5 ?
H4B C4 H4C . . 109.5 ?
O1 C5 C3 . . 118.5(3) ?
O1 C5 C6 . . 119.6(3) ?
C3 C5 C6 . . 121.9(3) ?
C5 C6 H6A . . 109.5 ?
C5 C6 H6B . . 109.5 ?
H6A C6 H6B . . 109.5 ?
C5 C6 H6C . . 109.5 ?
H6A C6 H6C . . 109.5 ?
H6B C6 H6C . . 109.5 ?
C2 N1 C1 . . 110.7(3) ?
C2 N2 H1A . . 120.0 ?
C2 N2 H1B . . 120.0 ?
H1A N2 H1B . . 120.0 ?
C2 S1 C3 . . 88.60(15) ?

loop_
_geom_bond_atom_site_label_1
_geom_bond_atom_site_label_2
_geom_bond_site_symmetry_2
_geom_bond_distance
_geom_bond_publ_flag
C1 N1 . 1.370(4) ?
C1 C3 . 1.375(4) ?
C1 C4 . 1.484(5) ?
C2 N1 . 1.322(4) ?
C2 N2 . 1.334(4) ?
C2 S1 . 1.730(3) ?
C3 C5 . 1.446(5) ?
C3 S1 . 1.752(3) ?
C4 H4A . 0.9600 ?
C4 H4B . 0.9600 ?
C4 H4C . 0.9600 ?
C5 O1 . 1.234(4) ?
C5 C6 . 1.501(5) ?
C6 H6A . 0.9600 ?
C6 H6B . 0.9600 ?
C6 H6C . 0.9600 ?
N2 H1A . 0.8600 ?
N2 H1B . 0.8600 ?

loop_
_geom_hbond_atom_site_label_D
_geom_hbond_atom_site_label_H
_geom_hbond_atom_site_label_A
_geom_hbond_site_symmetry_A
_geom_hbond_distance_DH
_geom_hbond_distance_HA
_geom_hbond_distance_DA
_geom_hbond_angle_DHA
_geom_hbond_publ_flag
N2 H1A N1 3_666 0.86 2.11 2.963(4) 175 yes
N2 H1B O1 2_745 0.86 2.02 2.835(4) 158 yes
C4 H4B Cg1 4_565 0.96 2.89 3.603(4) 132 yes

loop_
_geom_torsion_atom_site_label_1
_geom_torsion_atom_site_label_2
_geom_torsion_atom_site_label_3
_geom_torsion_atom_site_label_4
_geom_torsion_site_symmetry_1
_geom_torsion_site_symmetry_2
_geom_torsion_site_symmetry_3
_geom_torsion_site_symmetry_4
_geom_torsion
_geom_torsion_publ_flag
N1 C1 C3 C5 . . . . -179.3(4) ?
C4 C1 C3 C5 . . . . 2.0(7) ?
N1 C1 C3 S1 . . . . 0.0(4) ?
C4 C1 C3 S1 . . . . -178.7(3) ?
C1 C3 C5 O1 . . . . -179.5(4) ?
S1 C3 C5 O1 . . . . 1.3(5) ?
C1 C3 C5 C6 . . . . -0.1(7) ?
S1 C3 C5 C6 . . . . -179.4(3) ?
N2 C2 N1 C1 . . . . 179.3(3) ?
S1 C2 N1 C1 . . . . -0.5(4) ?
C3 C1 N1 C2 . . . . 0.3(5) ?
C4 C1 N1 C2 . . . . 179.2(3) ?
N1 C2 S1 C3 . . . . 0.4(3) ?
N2 C2 S1 C3 . . . . -179.4(3) ?
C1 C3 S1 C2 . . . . -0.2(3) ?
C5 C3 S1 C2 . . . . 179.2(3) ?

_cod_database_fobs_code 2022853
